data_4103149
loop_
_publ_author_name
'Andrea De\'ak'
'T\"unde Tunyogi'
'Zolt\'an K\'aroly'
'Szilvia Kl\'ebert'
'G\'abor P\'alink\'as'

_publ_contact_author_address
; Chemical Research Center of the Hungarian Academy of Sciences,
  Institute of Structural Chemistry,
  Supramolecular Laboratory,
  H-1525 Budapest,
  P.O.Box 17,
  Hungary
;
_publ_contact_author_email deak@chemres.hu
_publ_contact_author_fax 00-36-1-438-1143
_publ_contact_author_name 'Andrea De\'ak'
_publ_contact_author_phone 00-36-1-438-1161/327
_publ_section_title
;
 Guest Escape and Uptake in Nonporous Crystals of a Gold(I) Macrocycle
;
_journal_name_full 'Journal of the American Chemical Society'
_journal_page_first 13627
_journal_page_last 13629
_journal_paper_doi 10.1021/ja105458e
_journal_volume 132
_journal_year 2010
_chemical_formula_moiety 'C52 H44 Au2 P4, 2(N O3), H2 O'
_chemical_formula_sum 'C52 H46 Au2 N2 O7 P4'
_chemical_formula_weight 1328.72
_chemical_name_systematic
;
 ?
;
_space_group_IT_number 2
_symmetry_cell_setting triclinic
_symmetry_space_group_name_Hall '-P 1'
_symmetry_space_group_name_H-M 'P -1'
_atom_sites_solution_hydrogens geom
_atom_sites_solution_primary direct
_atom_sites_solution_secondary difmap
_cell_angle_alpha 100.796(2)
_cell_angle_beta 99.262(2)
_cell_angle_gamma 93.0580(10)
_cell_formula_units_Z 2
_cell_length_a 10.4897(4)
_cell_length_b 12.1851(4)
_cell_length_c 19.8709(11)
_cell_measurement_reflns_used 8059
_cell_measurement_temperature 295(2)
_cell_measurement_theta_max 35.7308
_cell_measurement_theta_min 1.7076
_cell_volume 2453.23(19)
_computing_cell_refinement 'CrystalClear (Rigaku/MSC Inc., 2005)'
_computing_data_collection 'CrystalClear (Rigaku/MSC Inc., 2005)'
_computing_data_reduction 'CrystalClear (Rigaku/MSC Inc., 2005)'
_computing_molecular_graphics 'PLATON (Spek, 2003)'
_computing_publication_material 'WinGX (Farrugia, 1999), PLATON (Spek, 2003)'
_computing_structure_refinement 'SHELXL-97 (Sheldrick, 1997)'
_computing_structure_solution 'SIR92 (Altomare <i>et al.</i>, 1994)'
_diffrn_ambient_temperature 295(2)
_diffrn_measured_fraction_theta_full 0.732
_diffrn_measured_fraction_theta_max 0.732
_diffrn_measurement_device_type 'R Axis Rapid'
_diffrn_measurement_method 'phi and omega scans'
_diffrn_radiation_monochromator graphite
_diffrn_radiation_source 'fine-focus sealed tube'
_diffrn_radiation_type MoK\a
_diffrn_radiation_wavelength 0.71070
_diffrn_reflns_av_R_equivalents 0.0324
_diffrn_reflns_av_sigmaI/netI 0.0665
_diffrn_reflns_limit_h_max 10
_diffrn_reflns_limit_h_min -10
_diffrn_reflns_limit_k_max 14
_diffrn_reflns_limit_k_min -14
_diffrn_reflns_limit_l_max 22
_diffrn_reflns_limit_l_min -23
_diffrn_reflns_number 9600
_diffrn_reflns_theta_full 25.02
_diffrn_reflns_theta_max 25.02
_diffrn_reflns_theta_min 1.82
_exptl_absorpt_coefficient_mu 6.158
_exptl_absorpt_correction_T_max 0.5016
_exptl_absorpt_correction_T_min 0.0775
_exptl_absorpt_correction_type multi-scan
_exptl_absorpt_process_details 'CrystalClear (Rigaku/MSC, 2005)'
_exptl_crystal_colour colorless
_exptl_crystal_density_diffrn 1.799
_exptl_crystal_density_method 'not measured'
_exptl_crystal_description plate
_exptl_crystal_F_000 1292
_exptl_crystal_size_max 0.85
_exptl_crystal_size_mid 0.19
_exptl_crystal_size_min 0.13
_refine_diff_density_max 1.221
_refine_diff_density_min -2.119
_refine_diff_density_rms 0.326
_refine_ls_extinction_coef 0.0088(7)
_refine_ls_extinction_expression Fc^*^=kFc[1+0.001xFc^2^\l^3^/sin(2\q)]^-1/4^
_refine_ls_extinction_method SHELXL
_refine_ls_goodness_of_fit_ref 1.081
_refine_ls_hydrogen_treatment mixed
_refine_ls_matrix_type full
_refine_ls_number_parameters 587
_refine_ls_number_reflns 6353
_refine_ls_number_restraints 4
_refine_ls_restrained_S_all 1.082
_refine_ls_R_factor_all 0.0840
_refine_ls_R_factor_gt 0.0627
_refine_ls_shift/su_max 0.000
_refine_ls_shift/su_mean 0.000
_refine_ls_structure_factor_coef Fsqd
_refine_ls_weighting_details 'calc w=1/[\s^2^(Fo^2^)+(0.1108P)^2^+27.7549P] where P=(Fo^2^+2Fc^2^)/3'
_refine_ls_weighting_scheme calc
_refine_ls_wR_factor_gt 0.1798
_refine_ls_wR_factor_ref 0.2188
_reflns_number_gt 4903
_reflns_number_total 6353
_reflns_threshold_expression >2sigma(I)
_cod_data_source_file ja105458e_si_002_1.cif
_cod_data_source_block complex1H2O
_cod_original_cell_volume 2453.23(18)
_cod_database_code 4103149

loop_
_symmetry_equiv_pos_as_xyz
'x, y, z'
'-x, -y, -z'

loop_
_atom_site_label
_atom_site_type_symbol
_atom_site_fract_x
_atom_site_fract_y
_atom_site_fract_z
_atom_site_U_iso_or_equiv
_atom_site_adp_type
_atom_site_occupancy
_atom_site_symmetry_multiplicity
_atom_site_calc_flag
_atom_site_refinement_flags
Au1 Au 0.17947(6) 0.21067(5) 0.21689(3) 0.0559(3) Uani 1 1 d .
Au2 Au 0.22677(7) 0.38537(6) 0.34147(3) 0.0631(3) Uani 1 1 d .
P1 P -0.0282(4) 0.1409(3) 0.2178(2) 0.0510(10) Uani 1 1 d .
P2 P 0.0844(5) 0.2834(4) 0.3889(2) 0.0596(11) Uani 1 1 d .
P3 P 0.3678(4) 0.2331(4) 0.1727(2) 0.0545(10) Uani 1 1 d .
P4 P 0.3520(4) 0.4927(4) 0.2871(2) 0.0559(10) Uani 1 1 d .
C1 C -0.1219(13) 0.2157(14) 0.2766(8) 0.053(4) Uani 1 1 d .
H1 H -0.2100 0.2136 0.2593 0.063 Uiso 1 1 calc R
C2 C -0.0839(15) 0.2740(13) 0.3417(8) 0.055(4) Uani 1 1 d .
H2 H -0.1450 0.3115 0.3642 0.067 Uiso 1 1 calc R
C1A C -0.1177(18) 0.1456(16) 0.1306(8) 0.066(5) Uani 1 1 d .
C2A C -0.162(2) 0.2446(16) 0.1171(9) 0.074(6) Uani 1 1 d .
H2A H -0.1579 0.3070 0.1527 0.089 Uiso 1 1 calc R
C3A C -0.214(2) 0.2486(18) 0.0497(11) 0.088(6) Uani 1 1 d .
H3A H -0.2433 0.3150 0.0390 0.106 Uiso 1 1 calc R
C4A C -0.222(2) 0.155(2) -0.0021(11) 0.098(7) Uani 1 1 d .
H4A H -0.2671 0.1561 -0.0463 0.118 Uiso 1 1 calc R
C5A C -0.168(2) 0.062(2) 0.0088(10) 0.089(7) Uani 1 1 d .
H5A H -0.1635 0.0041 -0.0283 0.107 Uiso 1 1 calc R
C6A C -0.119(2) 0.0527(17) 0.0761(9) 0.076(5) Uani 1 1 d .
H6A H -0.0865 -0.0136 0.0852 0.092 Uiso 1 1 calc R
C1B C -0.041(2) -0.0034(13) 0.2264(9) 0.071(5) Uani 1 1 d .
C2B C 0.062(2) -0.0703(16) 0.2144(11) 0.083(6) Uani 1 1 d .
H2B H 0.1366 -0.0394 0.2033 0.100 Uiso 1 1 calc R
C3B C 0.051(2) -0.1795(17) 0.2189(12) 0.084(6) Uani 1 1 d .
H3B H 0.1177 -0.2240 0.2093 0.101 Uiso 1 1 calc R
C4B C -0.058(2) -0.2260(18) 0.2378(10) 0.079(6) Uani 1 1 d .
H4B H -0.0623 -0.3005 0.2427 0.095 Uiso 1 1 calc R
C5B C -0.1569(19) -0.1637(17) 0.2490(11) 0.074(5) Uani 1 1 d .
H5B H -0.2315 -0.1957 0.2600 0.089 Uiso 1 1 calc R
C6B C -0.148(2) -0.0532(17) 0.2442(10) 0.078(6) Uani 1 1 d .
H6B H -0.2163 -0.0104 0.2532 0.094 Uiso 1 1 calc R
C1C C 0.125(2) 0.1436(16) 0.3926(9) 0.068(5) Uani 1 1 d .
C2C C 0.249(2) 0.1158(19) 0.3838(11) 0.089(7) Uani 1 1 d .
H2C H 0.3090 0.1677 0.3744 0.107 Uiso 1 1 calc R
C3C C 0.282(3) 0.008(3) 0.3895(12) 0.116(10) Uani 1 1 d .
H3C H 0.3637 -0.0132 0.3831 0.139 Uiso 1 1 calc R
C4C C 0.193(4) -0.070(2) 0.4046(15) 0.127(12) Uani 1 1 d .
H4C H 0.2165 -0.1407 0.4091 0.153 Uiso 1 1 calc R
C5C C 0.071(4) -0.039(2) 0.4127(13) 0.114(9) Uani 1 1 d .
H5C H 0.0113 -0.0903 0.4222 0.136 Uiso 1 1 calc R
C6C C 0.039(2) 0.0653(16) 0.4068(10) 0.071(5) Uani 1 1 d .
H6C H -0.0442 0.0846 0.4126 0.086 Uiso 1 1 calc R
C1D C 0.075(2) 0.3433(13) 0.4789(8) 0.065(5) Uani 1 1 d .
C2D C -0.031(2) 0.3278(18) 0.5079(10) 0.080(6) Uani 1 1 d .
H2D H -0.1058 0.2897 0.4798 0.096 Uiso 1 1 calc R
C3D C -0.032(2) 0.367(2) 0.5781(10) 0.086(6) Uani 1 1 d .
H3D H -0.1065 0.3574 0.5971 0.103 Uiso 1 1 calc R
C4D C 0.080(2) 0.4194(17) 0.6177(9) 0.081(6) Uani 1 1 d .
H4D H 0.0830 0.4426 0.6653 0.098 Uiso 1 1 calc R
C5D C 0.189(2) 0.440(2) 0.5903(11) 0.097(7) Uani 1 1 d .
H5D H 0.2644 0.4781 0.6177 0.117 Uiso 1 1 calc R
C6D C 0.181(2) 0.3995(18) 0.5200(9) 0.079(6) Uani 1 1 d .
H6D H 0.2530 0.4124 0.5000 0.095 Uiso 1 1 calc R
C3 C 0.5036(14) 0.3331(14) 0.2191(8) 0.053(4) Uani 1 1 d .
H3 H 0.5863 0.3150 0.2125 0.064 Uiso 1 1 calc R
C4 C 0.4946(19) 0.4300(15) 0.2618(8) 0.068(5) Uani 1 1 d .
H4 H 0.5731 0.4716 0.2815 0.082 Uiso 1 1 calc R
C1E C 0.4357(17) 0.0996(15) 0.1608(9) 0.063(4) Uani 1 1 d .
C2E C 0.506(2) 0.0637(18) 0.1070(11) 0.093(7) Uani 1 1 d .
H2E H 0.5223 0.1099 0.0764 0.111 Uiso 1 1 calc R
C3E C 0.550(2) -0.0410(19) 0.1010(12) 0.086(6) Uani 1 1 d .
H3E H 0.5947 -0.0653 0.0649 0.104 Uiso 1 1 calc R
C4E C 0.531(2) -0.1119(18) 0.1450(13) 0.095(7) Uani 1 1 d .
H4E H 0.5633 -0.1822 0.1395 0.115 Uiso 1 1 calc R
C5E C 0.464(3) -0.076(2) 0.1975(13) 0.108(8) Uani 1 1 d .
H5E H 0.4488 -0.1228 0.2277 0.130 Uiso 1 1 calc R
C6E C 0.4194(17) 0.028(2) 0.2058(11) 0.081(6) Uani 1 1 d .
H6E H 0.3767 0.0512 0.2429 0.097 Uiso 1 1 calc R
C1F C 0.327(2) 0.2684(14) 0.0858(9) 0.069(5) Uani 1 1 d .
C2F C 0.4172(19) 0.3161(18) 0.0546(9) 0.073(5) Uani 1 1 d .
H2F H 0.5024 0.3339 0.0775 0.088 Uiso 1 1 calc R
C3F C 0.381(2) 0.3373(17) -0.0108(10) 0.080(6) Uani 1 1 d .
H3F H 0.4401 0.3711 -0.0322 0.096 Uiso 1 1 calc R
C4F C 0.254(2) 0.3077(18) -0.0446(11) 0.084(6) Uani 1 1 d .
H4F H 0.2312 0.3201 -0.0896 0.100 Uiso 1 1 calc R
C5F C 0.1600(18) 0.2609(18) -0.0150(9) 0.073(5) Uani 1 1 d .
H5F H 0.0746 0.2438 -0.0378 0.088 Uiso 1 1 calc R
C6F C 0.2012(17) 0.2410(15) 0.0505(8) 0.063(5) Uani 1 1 d .
H6F H 0.1417 0.2075 0.0720 0.076 Uiso 1 1 calc R
C1G C 0.260(2) 0.5210(15) 0.2077(9) 0.067(5) Uani 1 1 d .
C2G C 0.1222(19) 0.5047(15) 0.1944(9) 0.066(5) Uani 1 1 d .
H2G H 0.0778 0.4821 0.2271 0.079 Uiso 1 1 calc R
C3G C 0.058(2) 0.5224(18) 0.1347(11) 0.085(6) Uani 1 1 d .
H3G H -0.0320 0.5077 0.1253 0.102 Uiso 1 1 calc R
C4G C 0.119(2) 0.5621(16) 0.0851(10) 0.078(6) Uani 1 1 d .
H4G H 0.0710 0.5779 0.0450 0.094 Uiso 1 1 calc R
C5G C 0.248(2) 0.5766(16) 0.0977(10) 0.074(5) Uani 1 1 d .
H5G H 0.2895 0.6015 0.0645 0.089 Uiso 1 1 calc R
C6G C 0.327(2) 0.5565(15) 0.1579(9) 0.069(5) Uani 1 1 d .
H6G H 0.4166 0.5659 0.1646 0.083 Uiso 1 1 calc R
C1H C 0.4205(16) 0.6264(15) 0.3428(8) 0.056(4) Uani 1 1 d .
C2H C 0.501(2) 0.6988(16) 0.3206(10) 0.086(7) Uani 1 1 d .
H2H H 0.5163 0.6830 0.2750 0.103 Uiso 1 1 calc R
C3H C 0.5627(19) 0.7972(19) 0.3665(13) 0.091(7) Uani 1 1 d .
H3H H 0.6162 0.8458 0.3502 0.109 Uiso 1 1 calc R
C4H C 0.546(3) 0.822(2) 0.4314(12) 0.101(8) Uani 1 1 d .
H4H H 0.5899 0.8846 0.4617 0.121 Uiso 1 1 calc R
C5H C 0.461(3) 0.752(2) 0.4532(12) 0.111(9) Uani 1 1 d .
H5H H 0.4417 0.7712 0.4977 0.133 Uiso 1 1 calc R
C6H C 0.405(2) 0.653(2) 0.4103(10) 0.091(7) Uani 1 1 d .
H6H H 0.3557 0.6039 0.4281 0.109 Uiso 1 1 calc R
N1 N 0.7109(17) 0.5251(16) 0.1762(10) 0.078(5) Uani 1 1 d .
O1 O 0.694(2) 0.4770(14) 0.1167(9) 0.115(6) Uani 1 1 d .
O2 O 0.6505(19) 0.6088(15) 0.1928(11) 0.122(7) Uani 1 1 d .
O3 O 0.7863(19) 0.4867(17) 0.2190(9) 0.117(6) Uani 1 1 d .
N2 N 0.552(4) 0.315(3) 0.390(2) 0.256(12) Uani 1 1 d D
O4 O 0.501(3) 0.403(3) 0.4197(19) 0.256(12) Uani 1 1 d D
O5 O 0.671(4) 0.308(4) 0.4124(18) 0.256(12) Uani 1 1 d D
O6 O 0.502(3) 0.223(4) 0.3492(19) 0.256(12) Uani 1 1 d D
O7 O 0.666(4) 0.123(5) 0.383(2) 0.39(4) Uani 1 1 d .
H71 H 0.6029 0.1011 0.3455 0.472 Uiso 1 1 d .
H72 H 0.6800 0.0576 0.4014 0.472 Uiso 1 1 d .

loop_
_atom_site_aniso_label
_atom_site_aniso_U_11
_atom_site_aniso_U_22
_atom_site_aniso_U_33
_atom_site_aniso_U_23
_atom_site_aniso_U_13
_atom_site_aniso_U_12
Au1 0.0625(5) 0.0525(4) 0.0512(4) 0.0089(3) 0.0088(3) -0.0011(3)
Au2 0.0770(6) 0.0623(5) 0.0492(4) 0.0112(3) 0.0131(3) -0.0086(3)
P1 0.053(3) 0.049(2) 0.050(2) 0.0085(16) 0.0068(17) 0.0016(17)
P2 0.085(3) 0.051(3) 0.043(2) 0.0108(16) 0.012(2) -0.002(2)
P3 0.055(3) 0.054(3) 0.053(2) 0.0104(17) 0.0074(18) 0.0053(19)
P4 0.060(3) 0.060(3) 0.047(2) 0.0132(17) 0.0076(18) 0.000(2)
C1 0.021(8) 0.074(11) 0.056(9) 0.013(7) -0.016(6) 0.008(6)
C2 0.050(10) 0.055(10) 0.064(10) 0.018(7) 0.003(7) 0.023(7)
C1A 0.082(13) 0.068(12) 0.036(8) 0.001(7) -0.010(7) -0.020(9)
C2A 0.118(17) 0.060(12) 0.046(10) 0.014(7) 0.014(9) 0.013(11)
C3A 0.124(19) 0.063(14) 0.085(15) 0.026(10) 0.024(12) 0.022(12)
C4A 0.117(19) 0.104(19) 0.058(12) 0.012(11) -0.019(11) 0.004(14)
C5A 0.115(18) 0.086(16) 0.054(11) -0.001(10) -0.007(11) 0.019(13)
C6A 0.097(16) 0.060(12) 0.066(12) 0.008(8) 0.005(10) -0.004(10)
C1B 0.114(16) 0.032(9) 0.057(10) 0.003(7) -0.001(9) -0.010(9)
C2B 0.104(17) 0.044(11) 0.100(16) 0.014(9) 0.014(12) 0.004(10)
C3B 0.066(14) 0.065(14) 0.120(18) 0.024(11) 0.005(11) 0.015(10)
C4B 0.084(16) 0.073(14) 0.081(14) 0.023(10) 0.012(10) -0.013(11)
C5B 0.048(12) 0.076(14) 0.102(15) 0.018(10) 0.030(9) -0.011(9)
C6B 0.098(16) 0.067(13) 0.074(13) 0.019(9) 0.029(10) -0.014(11)
C1C 0.088(14) 0.062(12) 0.053(10) 0.005(8) 0.015(9) 0.009(10)
C2C 0.101(18) 0.078(15) 0.082(14) 0.005(10) -0.001(12) 0.023(12)
C3C 0.12(2) 0.13(2) 0.080(16) 0.009(15) -0.023(14) 0.066(19)
C4C 0.20(4) 0.063(17) 0.11(2) 0.027(13) 0.00(2) 0.01(2)
C5C 0.15(3) 0.10(2) 0.089(18) 0.029(13) 0.002(17) -0.001(19)
C6C 0.072(13) 0.063(13) 0.082(13) 0.022(9) 0.008(9) 0.013(9)
C1D 0.107(15) 0.038(9) 0.046(9) 0.008(6) 0.007(9) -0.003(9)
C2D 0.075(14) 0.100(16) 0.063(12) 0.005(10) 0.022(10) -0.012(11)
C3D 0.055(13) 0.15(2) 0.063(12) 0.032(12) 0.016(9) 0.015(12)
C4D 0.122(19) 0.074(13) 0.044(10) 0.006(8) 0.010(11) 0.016(12)
C5D 0.081(16) 0.14(2) 0.059(12) 0.008(12) -0.010(11) -0.019(14)
C6D 0.084(15) 0.091(15) 0.055(11) 0.007(9) 0.000(9) -0.008(11)
C3 0.025(8) 0.077(12) 0.066(10) 0.028(8) 0.017(6) 0.014(7)
C4 0.084(13) 0.070(12) 0.048(9) 0.010(8) 0.018(8) -0.025(9)
C1E 0.053(11) 0.063(12) 0.070(11) 0.010(8) 0.002(8) 0.014(8)
C2E 0.14(2) 0.066(14) 0.080(14) 0.013(10) 0.055(14) 0.011(13)
C3E 0.081(15) 0.084(16) 0.094(16) 0.004(12) 0.023(11) 0.032(12)
C4E 0.12(2) 0.055(14) 0.102(18) 0.003(11) -0.007(14) 0.024(12)
C5E 0.15(3) 0.096(19) 0.091(17) 0.037(13) 0.027(16) 0.048(17)
C6E 0.043(11) 0.119(19) 0.099(15) 0.055(12) 0.021(9) 0.035(11)
C1F 0.107(16) 0.048(10) 0.050(10) 0.001(7) 0.017(9) 0.000(9)
C2F 0.059(12) 0.103(17) 0.062(11) 0.023(10) 0.016(8) -0.003(10)
C3F 0.101(17) 0.080(15) 0.064(12) 0.018(9) 0.030(11) 0.001(11)
C4F 0.089(17) 0.085(15) 0.071(13) 0.001(10) 0.006(11) 0.028(12)
C5F 0.048(11) 0.102(16) 0.062(11) 0.008(9) 0.000(8) -0.009(9)
C6F 0.061(11) 0.073(12) 0.051(10) 0.007(7) 0.007(8) -0.017(8)
C1G 0.086(14) 0.053(11) 0.059(10) 0.006(7) 0.010(9) 0.009(9)
C2G 0.076(13) 0.061(11) 0.054(10) 0.006(7) 0.000(8) -0.002(9)
C3G 0.067(14) 0.085(16) 0.084(15) -0.002(11) -0.017(11) -0.010(11)
C4G 0.081(15) 0.065(13) 0.078(13) 0.018(9) -0.026(11) 0.009(10)
C5G 0.080(15) 0.067(13) 0.078(13) 0.025(9) 0.007(10) 0.006(10)
C6G 0.089(14) 0.057(12) 0.065(11) 0.032(8) 0.004(9) -0.003(9)
C1H 0.045(10) 0.082(12) 0.043(8) 0.009(7) 0.016(6) 0.009(8)
C2H 0.131(19) 0.054(12) 0.067(12) -0.003(8) 0.035(11) -0.036(11)
C3H 0.048(13) 0.091(17) 0.13(2) 0.007(13) 0.015(11) -0.016(10)
C4H 0.12(2) 0.099(19) 0.066(14) -0.020(12) 0.013(13) 0.001(15)
C5H 0.15(2) 0.11(2) 0.061(13) -0.014(12) 0.025(14) -0.011(17)
C6H 0.106(18) 0.106(18) 0.053(11) 0.002(10) 0.016(10) -0.010(13)
N1 0.059(11) 0.088(13) 0.078(12) 0.007(10) 0.005(9) -0.022(9)
O1 0.164(18) 0.084(12) 0.086(11) 0.013(9) 0.002(10) -0.001(11)
O2 0.121(16) 0.076(12) 0.182(19) 0.013(11) 0.086(13) 0.001(10)
O3 0.114(15) 0.136(16) 0.086(11) 0.011(10) 0.001(10) -0.024(12)
N2 0.22(2) 0.32(3) 0.24(2) 0.15(2) -0.028(17) -0.07(2)
O4 0.22(2) 0.32(3) 0.24(2) 0.15(2) -0.028(17) -0.07(2)
O5 0.22(2) 0.32(3) 0.24(2) 0.15(2) -0.028(17) -0.07(2)
O6 0.22(2) 0.32(3) 0.24(2) 0.15(2) -0.028(17) -0.07(2)
O7 0.24(5) 0.60(9) 0.30(5) -0.06(6) 0.17(4) -0.20(5)

loop_
_atom_type_symbol
_atom_type_description
_atom_type_scat_dispersion_real
_atom_type_scat_dispersion_imag
_atom_type_scat_source
C C 0.0033 0.0016 'International Tables Vol C Tables 4.2.6.8 and 6.1.1.4'
H H 0.0000 0.0000 'International Tables Vol C Tables 4.2.6.8 and 6.1.1.4'
Au Au -2.0133 8.8022 'International Tables Vol C Tables 4.2.6.8 and 6.1.1.4'
N N 0.0061 0.0033 'International Tables Vol C Tables 4.2.6.8 and 6.1.1.4'
O O 0.0106 0.0060 'International Tables Vol C Tables 4.2.6.8 and 6.1.1.4'
P P 0.1023 0.0942 'International Tables Vol C Tables 4.2.6.8 and 6.1.1.4'

loop_
_geom_angle_atom_site_label_1
_geom_angle_atom_site_label_2
_geom_angle_atom_site_label_3
_geom_angle
P1 Au1 P3 156.80(14)
P1 Au1 Au2 101.43(10)
P3 Au1 Au2 101.50(10)
P2 Au2 P4 174.37(16)
P2 Au2 Au1 88.87(10)
P4 Au2 Au1 89.70(11)
C1B P1 C1 107.2(9)
C1B P1 C1A 106.6(8)
C1 P1 C1A 104.2(8)
C1B P1 Au1 113.7(7)
C1 P1 Au1 119.7(5)
C1A P1 Au1 104.3(6)
C1C P2 C1D 103.1(8)
C1C P2 C2 107.7(9)
C1D P2 C2 104.9(9)
C1C P2 Au2 114.3(7)
C1D P2 Au2 113.8(6)
C2 P2 Au2 112.2(6)
C1E P3 C3 104.5(8)
C1E P3 C1F 107.1(8)
C3 P3 C1F 105.6(8)
C1E P3 Au1 107.5(7)
C3 P3 Au1 122.2(5)
C1F P3 Au1 109.1(7)
C1G P4 C4 105.3(8)
C1G P4 C1H 108.3(8)
C4 P4 C1H 102.6(7)
C1G P4 Au2 111.6(7)
C4 P4 Au2 115.2(6)
C1H P4 Au2 113.1(5)
C2 C1 P1 129.7(11)
C2 C1 H1 115.1
P1 C1 H1 115.1
C1 C2 P2 122.9(12)
C1 C2 H2 118.5
P2 C2 H2 118.5
C2A C1A C6A 120.8(16)
C2A C1A P1 119.8(12)
C6A C1A P1 118.5(15)
C3A C2A C1A 118.1(17)
C3A C2A H2A 120.9
C1A C2A H2A 120.9
C2A C3A C4A 120(2)
C2A C3A H3A 119.9
C4A C3A H3A 119.9
C5A C4A C3A 122(2)
C5A C4A H4A 118.9
C3A C4A H4A 118.9
C4A C5A C6A 119(2)
C4A C5A H5A 120.4
C6A C5A H5A 120.4
C5A C6A C1A 119(2)
C5A C6A H6A 120.6
C1A C6A H6A 120.6
C6B C1B C2B 117.3(18)
C6B C1B P1 122.7(17)
C2B C1B P1 120.0(16)
C3B C2B C1B 120(2)
C3B C2B H2B 120.0
C1B C2B H2B 120.0
C2B C3B C4B 121(2)
C2B C3B H3B 119.6
C4B C3B H3B 119.6
C5B C4B C3B 120(2)
C5B C4B H4B 120.0
C3B C4B H4B 120.0
C4B C5B C6B 119.8(18)
C4B C5B H5B 120.1
C6B C5B H5B 120.1
C5B C6B C1B 122(2)
C5B C6B H6B 119.0
C1B C6B H6B 119.0
C6C C1C C2C 120(2)
C6C C1C P2 121.3(16)
C2C C1C P2 118.7(17)
C1C C2C C3C 118(3)
C1C C2C H2C 120.9
C3C C2C H2C 120.9
C4C C3C C2C 121(3)
C4C C3C H3C 119.5
C2C C3C H3C 119.5
C5C C4C C3C 119(3)
C5C C4C H4C 120.4
C3C C4C H4C 120.4
C6C C5C C4C 120(3)
C6C C5C H5C 119.8
C4C C5C H5C 119.8
C5C C6C C1C 121(2)
C5C C6C H6C 119.3
C1C C6C H6C 119.3
C6D C1D C2D 117.8(17)
C6D C1D P2 118.8(16)
C2D C1D P2 123.2(14)
C1D C2D C3D 122.2(19)
C1D C2D H2D 118.9
C3D C2D H2D 118.9
C4D C3D C2D 117.1(19)
C4D C3D H3D 121.5
C2D C3D H3D 121.5
C3D C4D C5D 122.7(18)
C3D C4D H4D 118.6
C5D C4D H4D 118.6
C4D C5D C6D 116.1(19)
C4D C5D H5D 121.9
C6D C5D H5D 121.9
C1D C6D C5D 124(2)
C1D C6D H6D 118.0
C5D C6D H6D 118.0
C4 C3 P3 125.7(13)
C4 C3 H3 117.1
P3 C3 H3 117.1
C3 C4 P4 129.7(14)
C3 C4 H4 115.2
P4 C4 H4 115.2
C6E C1E C2E 117.7(18)
C6E C1E P3 119.6(15)
C2E C1E P3 122.7(16)
C3E C2E C1E 118(2)
C3E C2E H2E 120.9
C1E C2E H2E 120.9
C4E C3E C2E 124(2)
C4E C3E H3E 118.1
C2E C3E H3E 118.1
C3E C4E C5E 118(2)
C3E C4E H4E 121.1
C5E C4E H4E 121.1
C6E C5E C4E 121(2)
C6E C5E H5E 119.6
C4E C5E H5E 119.6
C5E C6E C1E 122(2)
C5E C6E H6E 119.0
C1E C6E H6E 119.0
C2F C1F C6F 119.5(17)
C2F C1F P3 122.6(16)
C6F C1F P3 117.8(14)
C3F C2F C1F 119.4(19)
C3F C2F H2F 120.3
C1F C2F H2F 120.3
C2F C3F C4F 119.2(19)
C2F C3F H3F 120.4
C4F C3F H3F 120.4
C5F C4F C3F 123(2)
C5F C4F H4F 118.3
C3F C4F H4F 118.3
C6F C5F C4F 115.3(17)
C6F C5F H5F 122.3
C4F C5F H5F 122.3
C5F C6F C1F 123.2(17)
C5F C6F H6F 118.4
C1F C6F H6F 118.4
C6G C1G C2G 120.0(17)
C6G C1G P4 119.5(15)
C2G C1G P4 120.4(14)
C3G C2G C1G 119.1(19)
C3G C2G H2G 120.5
C1G C2G H2G 120.5
C2G C3G C4G 123(2)
C2G C3G H3G 118.5
C4G C3G H3G 118.5
C5G C4G C3G 117.7(18)
C5G C4G H4G 121.2
C3G C4G H4G 121.2
C4G C5G C6G 124(2)
C4G C5G H5G 117.9
C6G C5G H5G 117.9
C5G C6G C1G 116.1(19)
C5G C6G H6G 122.0
C1G C6G H6G 122.0
C6H C1H C2H 116.7(17)
C6H C1H P4 121.6(15)
C2H C1H P4 121.3(12)
C1H C2H C3H 120.5(18)
C1H C2H H2H 119.8
C3H C2H H2H 119.8
C4H C3H C2H 122(2)
C4H C3H H3H 119.2
C2H C3H H3H 119.2
C3H C4H C5H 118(2)
C3H C4H H4H 121.0
C5H C4H H4H 121.0
C4H C5H C6H 121(2)
C4H C5H H5H 119.5
C6H C5H H5H 119.5
C1H C6H C5H 122(2)
C1H C6H H6H 119.1
C5H C6H H6H 119.1
O1 N1 O3 117(2)
O1 N1 O2 119(2)
O3 N1 O2 123(2)
O5 N2 O6 110(2)
O5 N2 O4 116(5)
O6 N2 O4 133(5)
H71 O7 H72 104.6

loop_
_geom_bond_atom_site_label_1
_geom_bond_atom_site_label_2
_geom_bond_distance
Au1 P1 2.300(4)
Au1 P3 2.311(5)
Au1 Au2 2.9025(9)
Au2 P2 2.314(5)
Au2 P4 2.324(5)
P1 C1B 1.798(17)
P1 C1 1.798(16)
P1 C1A 1.846(16)
P2 C1C 1.79(2)
P2 C1D 1.821(16)
P2 C2 1.848(16)
P3 C1E 1.801(18)
P3 C3 1.826(17)
P3 C1F 1.845(19)
P4 C1G 1.814(18)
P4 C4 1.81(2)
P4 C1H 1.828(18)
C1 C2 1.34(2)
C1 H1 0.9300
C2 H2 0.9300
C1A C2A 1.37(3)
C1A C6A 1.41(2)
C2A C3A 1.37(3)
C2A H2A 0.9300
C3A C4A 1.38(3)
C3A H3A 0.9300
C4A C5A 1.33(3)
C4A H4A 0.9300
C5A C6A 1.38(3)
C5A H5A 0.9300
C6A H6A 0.9300
C1B C6B 1.38(3)
C1B C2B 1.40(3)
C2B C3B 1.35(3)
C2B H2B 0.9300
C3B C4B 1.38(3)
C3B H3B 0.9300
C4B C5B 1.34(3)
C4B H4B 0.9300
C5B C6B 1.37(3)
C5B H5B 0.9300
C6B H6B 0.9300
C1C C6C 1.38(3)
C1C C2C 1.39(3)
C2C C3C 1.40(3)
C2C H2C 0.9300
C3C C4C 1.39(4)
C3C H3C 0.9300
C4C C5C 1.38(4)
C4C H4C 0.9300
C5C C6C 1.36(3)
C5C H5C 0.9300
C6C H6C 0.9300
C1D C6D 1.33(3)
C1D C2D 1.36(3)
C2D C3D 1.39(3)
C2D H2D 0.9300
C3D C4D 1.36(3)
C3D H3D 0.9300
C4D C5D 1.37(3)
C4D H4D 0.9300
C5D C6D 1.38(3)
C5D H5D 0.9300
C6D H6D 0.9300
C3 C4 1.34(2)
C3 H3 0.9300
C4 H4 0.9300
C1E C6E 1.39(3)
C1E C2E 1.41(3)
C2E C3E 1.37(3)
C2E H2E 0.9300
C3E C4E 1.37(3)
C3E H3E 0.9300
C4E C5E 1.37(3)
C4E H4E 0.9300
C5E C6E 1.36(3)
C5E H5E 0.9300
C6E H6E 0.9300
C1F C2F 1.37(3)
C1F C6F 1.38(3)
C2F C3F 1.37(3)
C2F H2F 0.9300
C3F C4F 1.38(3)
C3F H3F 0.9300
C4F C5F 1.38(3)
C4F H4F 0.9300
C5F C6F 1.37(2)
C5F H5F 0.9300
C6F H6F 0.9300
C1G C6G 1.42(3)
C1G C2G 1.42(3)
C2G C3G 1.33(3)
C2G H2G 0.9300
C3G C4G 1.40(3)
C3G H3G 0.9300
C4G C5G 1.34(3)
C4G H4G 0.9300
C5G C6G 1.41(3)
C5G H5G 0.9300
C6G H6G 0.9300
C1H C6H 1.36(2)
C1H C2H 1.37(2)
C2H C3H 1.42(3)
C2H H2H 0.9300
C3H C4H 1.31(3)
C3H H3H 0.9300
C4H C5H 1.37(3)
C4H H4H 0.9300
C5H C6H 1.37(3)
C5H H5H 0.9300
C6H H6H 0.9300
N1 O1 1.20(2)
N1 O3 1.24(3)
N1 O2 1.25(2)
N2 O5 1.27(2)
N2 O6 1.28(2)
N2 O4 1.307(19)
O7 H71 0.9075
O7 H72 0.9435
